data_1543264
loop_
_publ_author_name
'Cheng, Dong'
'Ling, Fei'
'Zheng, Chenguang'
'Ma, Cheng'

_publ_section_title
;
 Tuning of Copper-Catalyzed Multicomponent Reactions toward
 3-Functionalized Oxindoles.
;
_journal_issue 10
_journal_name_full 'Organic letters'
_journal_page_first 2435
_journal_page_last 2438
_journal_paper_doi 10.1021/acs.orglett.6b00964
_journal_volume 18
_journal_year 2016
_chemical_formula_moiety 'C28 H21 F N2 O4 S'
_chemical_formula_sum 'C28 H21 F N2 O4 S'
_chemical_formula_weight 500.53
_chemical_name_systematic
; 
 ? 
;
_space_group_IT_number 14
_symmetry_cell_setting monoclinic
_symmetry_space_group_name_Hall '-P 2ybc'
_symmetry_space_group_name_H-M 'P 1 21/c 1'
_atom_sites_solution_hydrogens geom
_atom_sites_solution_primary direct
_atom_sites_solution_secondary difmap
_audit_creation_method SHELXL-97
_cell_angle_alpha 90.00
_cell_angle_beta 106.449(5)
_cell_angle_gamma 90.00
_cell_formula_units_Z 4
_cell_length_a 10.3056(5)
_cell_length_b 14.0546(6)
_cell_length_c 17.9127(9)
_cell_measurement_reflns_used 3088
_cell_measurement_temperature 293(2)
_cell_measurement_theta_max 29.6149
_cell_measurement_theta_min 3.0169
_cell_volume 2488.3(2)
_computing_cell_refinement 'CrysAlis PRO (Agilent Technologies, 2011)'
_computing_data_collection 'CrysAlis PRO'
_computing_data_reduction 'CrysAlis PRO'
_computing_molecular_graphics 'OLEX2 (Dolomanov et al., 2009)'
_computing_publication_material OLEX2
_computing_structure_refinement 'SHELXL-97 (Sheldrick, 2008)'
_computing_structure_solution 'SHELXS-97 (Sheldrick, 2008)'
_diffrn_ambient_temperature 293(2)
_diffrn_detector_area_resol_mean 10.3592
_diffrn_measured_fraction_theta_full 0.997
_diffrn_measured_fraction_theta_max 0.997
_diffrn_measurement_device_type 'Xcalibur, Atlas, Gemini ultra'
_diffrn_measurement_method '\w scans'
_diffrn_radiation_monochromator graphite
_diffrn_radiation_source 'fine-focus sealed tube'
_diffrn_radiation_type MoK\a
_diffrn_radiation_wavelength 0.71073
_diffrn_reflns_av_R_equivalents 0.0267
_diffrn_reflns_av_sigmaI/netI 0.0376
_diffrn_reflns_limit_h_max 12
_diffrn_reflns_limit_h_min -12
_diffrn_reflns_limit_k_max 16
_diffrn_reflns_limit_k_min -16
_diffrn_reflns_limit_l_max 13
_diffrn_reflns_limit_l_min -21
_diffrn_reflns_number 10354
_diffrn_reflns_theta_full 25.35
_diffrn_reflns_theta_max 25.35
_diffrn_reflns_theta_min 3.02
_exptl_absorpt_coefficient_mu 0.175
_exptl_absorpt_correction_T_max 0.9692
_exptl_absorpt_correction_T_min 0.9559
_exptl_absorpt_correction_type multi-scan
_exptl_absorpt_process_details
;
CrysAlis PRO (Agilent Technologies, 2011) 
;
_exptl_crystal_colour red
_exptl_crystal_density_diffrn 1.336
_exptl_crystal_density_method 'not measured'
_exptl_crystal_description block
_exptl_crystal_F_000 1040
_exptl_crystal_size_max 0.26
_exptl_crystal_size_mid 0.22
_exptl_crystal_size_min 0.18
_refine_diff_density_max 0.385
_refine_diff_density_min -0.329
_refine_diff_density_rms 0.041
_refine_ls_extinction_method none
_refine_ls_goodness_of_fit_ref 1.018
_refine_ls_hydrogen_treatment constr
_refine_ls_matrix_type full
_refine_ls_number_parameters 330
_refine_ls_number_reflns 4538
_refine_ls_number_restraints 7
_refine_ls_restrained_S_all 1.039
_refine_ls_R_factor_all 0.0760
_refine_ls_R_factor_gt 0.0462
_refine_ls_shift/su_max 0.000
_refine_ls_shift/su_mean 0.000
_refine_ls_structure_factor_coef Fsqd
_refine_ls_weighting_details 'calc w=1/[\s^2^(Fo^2^)+(0.0522P)^2^+0.5495P] where P=(Fo^2^+2Fc^2^)/3'
_refine_ls_weighting_scheme calc
_refine_ls_wR_factor_gt 0.1040
_refine_ls_wR_factor_ref 0.1193
_reflns_number_gt 3134
_reflns_number_total 4538
_reflns_threshold_expression >2sigma(I)
_cod_data_source_file ol6b00964_si_002.cif
_cod_data_source_block 120221_cd120221(4u)
_cod_depositor_comments 'Adding full bibliography for 1543261--1543264.cif.'
_cod_original_sg_symbol_H-M 'P 21/c'
_cod_database_code 1543264

loop_
_symmetry_equiv_pos_as_xyz
'x, y, z'
'-x, y+1/2, -z+1/2'
'-x, -y, -z'
'x, -y-1/2, z-1/2'

loop_
_atom_site_label
_atom_site_type_symbol
_atom_site_fract_x
_atom_site_fract_y
_atom_site_fract_z
_atom_site_U_iso_or_equiv
_atom_site_adp_type
_atom_site_occupancy
_atom_site_symmetry_multiplicity
_atom_site_calc_flag
_atom_site_refinement_flags
_atom_site_disorder_assembly
_atom_site_disorder_group
S1 S 0.16571(6) -0.01546(4) 0.12422(4) 0.04837(19) Uani 1 1 d . . .
F1 F -0.28530(18) 0.54790(12) -0.09106(12) 0.0964(6) Uani 1 1 d . . .
O1 O 0.09063(17) -0.08611(11) 0.07203(10) 0.0592(5) Uani 1 1 d . . .
O2 O 0.15744(17) -0.01138(12) 0.20197(10) 0.0613(5) Uani 1 1 d . . .
O3 O 0.21090(16) 0.19218(12) 0.17433(10) 0.0544(4) Uani 1 1 d . . .
O4 O 0.25893(18) 0.21618(13) -0.00142(11) 0.0651(5) Uani 1 1 d . . .
N1 N 0.10438(18) 0.08568(12) 0.08092(11) 0.0477(5) Uani 1 1 d . . .
H1 H 0.0523 0.0820 0.0341 0.057 Uiso 1 1 calc R . .
N2 N 0.1524(2) 0.33026(15) -0.09060(12) 0.0581(6) Uani 1 1 d . . .
C1 C 0.3733(3) -0.07533(17) 0.06930(15) 0.0558(6) Uani 1 1 d . . .
H1A H 0.3085 -0.1083 0.0314 0.067 Uiso 1 1 calc R . .
C2 C 0.5073(3) -0.07970(18) 0.07103(15) 0.0619(7) Uani 1 1 d . . .
H2 H 0.5326 -0.1165 0.0343 0.074 Uiso 1 1 calc R . .
C3 C 0.6055(3) -0.03042(18) 0.12637(15) 0.0570(6) Uani 1 1 d . . .
C4 C 0.5654(3) 0.02211(18) 0.18090(16) 0.0619(7) Uani 1 1 d . . .
H4 H 0.6302 0.0553 0.2187 0.074 Uiso 1 1 calc R . .
C5 C 0.4320(2) 0.02675(17) 0.18091(15) 0.0583(7) Uani 1 1 d . . .
H5 H 0.4072 0.0620 0.2186 0.070 Uiso 1 1 calc R . .
C6 C 0.3355(2) -0.02140(15) 0.12444(13) 0.0462(5) Uani 1 1 d . . .
C7 C 0.7518(3) -0.0323(2) 0.12642(19) 0.0802(9) Uani 1 1 d . . .
H7A H 0.8008 -0.0763 0.1652 0.120 Uiso 1 1 calc R . .
H7B H 0.7900 0.0301 0.1379 0.120 Uiso 1 1 calc R . .
H7C H 0.7577 -0.0520 0.0762 0.120 Uiso 1 1 calc R . .
C8 C 0.1292(2) 0.17522(16) 0.11310(14) 0.0432(5) Uani 1 1 d . . .
C9 C 0.0325(2) 0.24936(14) 0.06715(13) 0.0415(5) Uani 1 1 d . . .
C10 C -0.0772(2) 0.26459(15) 0.09910(15) 0.0484(6) Uani 1 1 d . . .
C11 C -0.1632(2) 0.26695(16) 0.13199(15) 0.0528(6) Uani 1 1 d . . .
C12 C -0.2643(2) 0.26846(16) 0.17277(15) 0.0484(6) Uani 1 1 d . . .
C13 C -0.2285(3) 0.25163(17) 0.25207(16) 0.0558(6) Uani 1 1 d . . .
H13 H -0.1385 0.2401 0.2790 0.067 Uiso 1 1 calc R . .
C14 C -0.3253(3) 0.25188(18) 0.29121(17) 0.0663(8) Uani 1 1 d . . .
H14 H -0.3007 0.2408 0.3446 0.080 Uiso 1 1 calc R . .
C15 C -0.4574(3) 0.26834(19) 0.2522(2) 0.0695(8) Uani 1 1 d . . .
H15 H -0.5225 0.2684 0.2791 0.083 Uiso 1 1 calc R . .
C16 C -0.4949(3) 0.2848(2) 0.1737(2) 0.0757(9) Uani 1 1 d . . .
H16 H -0.5852 0.2962 0.1476 0.091 Uiso 1 1 calc R . .
C17 C -0.3995(3) 0.2845(2) 0.13337(17) 0.0685(8) Uani 1 1 d . . .
H17 H -0.4254 0.2949 0.0799 0.082 Uiso 1 1 calc R . .
C18 C 0.0515(2) 0.29427(15) 0.00491(13) 0.0430(5) Uani 1 1 d . . .
C19 C 0.1678(2) 0.27289(18) -0.02674(14) 0.0500(6) Uani 1 1 d . . .
C20 C 0.0403(2) 0.39095(17) -0.09993(14) 0.0523(6) Uani 1 1 d . . .
C21 C -0.0247(2) 0.36961(15) -0.04368(13) 0.0447(5) Uani 1 1 d . . .
C22 C -0.1378(2) 0.42170(16) -0.04076(15) 0.0550(6) Uani 1 1 d . . .
H22 H -0.1838 0.4085 -0.0042 0.066 Uiso 1 1 calc R . .
C23 C -0.1787(3) 0.49392(19) -0.09465(18) 0.0663(7) Uani 1 1 d . . .
C24 C -0.1150(3) 0.5150(2) -0.14985(17) 0.0738(8) Uani 1 1 d . . .
H24 H -0.1469 0.5643 -0.1849 0.089 Uiso 1 1 calc R . .
C25 C -0.0031(3) 0.4633(2) -0.15352(15) 0.0680(8) Uani 1 1 d . . .
H25 H 0.0415 0.4767 -0.1908 0.082 Uiso 1 1 calc R . .
C26 C 0.2485(3) 0.3327(2) -0.13668(17) 0.0791(8) Uani 1 1 d U A .
H26A H 0.2001 0.3459 -0.1905 0.095 Uiso 1 1 calc R . .
H26B H 0.2907 0.2707 -0.1347 0.095 Uiso 1 1 calc R . .
C27 C 0.3547(4) 0.4054(4) -0.1088(3) 0.1230(15) Uani 1 1 d DU . .
H27 H 0.3241 0.4676 -0.1084 0.148 Uiso 0.621(6) 1 calc PR A 1
H27A H 0.4135 0.3767 -0.0655 0.148 Uiso 0.379(6) 1 calc PR A 2
C28 C 0.4716(8) 0.3955(7) -0.0873(5) 0.151(3) Uani 0.621(6) 1 d PDU A 1
H28A H 0.5284 0.4473 -0.0855 0.181 Uiso 0.621(6) 1 calc PR A 1
H28B H 0.5081 0.3357 -0.0718 0.181 Uiso 0.621(6) 1 calc PR A 1
C28A C 0.4035(14) 0.4771(10) -0.1115(9) 0.151(3) Uani 0.379(6) 1 d PDU A 2
H28C H 0.4973 0.4827 -0.0963 0.181 Uiso 0.379(6) 1 calc PR A 2
H28D H 0.3498 0.5303 -0.1289 0.181 Uiso 0.379(6) 1 calc PR A 2

loop_
_atom_site_aniso_label
_atom_site_aniso_U_11
_atom_site_aniso_U_22
_atom_site_aniso_U_33
_atom_site_aniso_U_23
_atom_site_aniso_U_13
_atom_site_aniso_U_12
S1 0.0546(4) 0.0427(3) 0.0442(4) 0.0024(3) 0.0081(3) 0.0022(3)
F1 0.0808(11) 0.0750(11) 0.1215(17) 0.0244(11) 0.0094(11) 0.0246(10)
O1 0.0634(10) 0.0432(9) 0.0603(12) -0.0001(8) 0.0001(9) -0.0033(8)
O2 0.0712(11) 0.0677(11) 0.0472(11) 0.0085(8) 0.0205(9) 0.0037(9)
O3 0.0572(10) 0.0590(10) 0.0430(10) -0.0059(8) 0.0075(8) 0.0000(8)
O4 0.0638(11) 0.0759(12) 0.0625(12) 0.0007(10) 0.0292(9) 0.0145(10)
N1 0.0536(11) 0.0434(10) 0.0395(11) -0.0004(9) 0.0026(9) 0.0057(9)
N2 0.0667(13) 0.0715(14) 0.0419(13) -0.0014(11) 0.0248(10) -0.0068(12)
C1 0.0663(16) 0.0558(14) 0.0412(15) -0.0082(12) 0.0086(12) -0.0016(13)
C2 0.0718(18) 0.0678(17) 0.0490(16) -0.0093(13) 0.0217(14) 0.0091(14)
C3 0.0603(15) 0.0572(15) 0.0527(16) 0.0000(13) 0.0146(13) 0.0097(13)
C4 0.0549(15) 0.0597(15) 0.0615(18) -0.0149(13) 0.0009(13) 0.0056(13)
C5 0.0567(15) 0.0563(15) 0.0561(17) -0.0158(13) 0.0066(13) 0.0117(13)
C6 0.0536(13) 0.0407(12) 0.0398(13) -0.0002(10) 0.0058(11) 0.0058(11)
C7 0.0632(18) 0.101(2) 0.078(2) -0.0085(18) 0.0226(16) 0.0069(17)
C8 0.0446(12) 0.0480(13) 0.0399(14) -0.0013(10) 0.0169(11) 0.0004(11)
C9 0.0442(12) 0.0370(11) 0.0450(14) -0.0043(10) 0.0155(10) -0.0015(10)
C10 0.0515(14) 0.0424(12) 0.0530(15) 0.0062(11) 0.0174(12) 0.0026(11)
C11 0.0525(14) 0.0487(13) 0.0612(17) 0.0066(12) 0.0226(13) 0.0032(12)
C12 0.0458(13) 0.0453(13) 0.0583(16) 0.0065(11) 0.0214(12) 0.0053(11)
C13 0.0523(14) 0.0566(15) 0.0579(18) 0.0016(12) 0.0148(13) 0.0043(12)
C14 0.084(2) 0.0646(17) 0.0580(18) -0.0044(14) 0.0323(17) -0.0014(15)
C15 0.073(2) 0.0638(17) 0.088(2) -0.0024(16) 0.0488(18) 0.0014(15)
C16 0.0464(15) 0.083(2) 0.100(3) 0.0139(18) 0.0247(16) 0.0123(14)
C17 0.0557(16) 0.087(2) 0.0627(19) 0.0212(15) 0.0164(14) 0.0118(15)
C18 0.0473(12) 0.0402(12) 0.0425(14) -0.0037(10) 0.0143(11) -0.0032(10)
C19 0.0542(15) 0.0553(14) 0.0430(15) -0.0079(12) 0.0177(12) -0.0036(13)
C20 0.0614(15) 0.0544(14) 0.0381(14) -0.0018(11) 0.0093(12) -0.0111(13)
C21 0.0499(13) 0.0414(12) 0.0397(14) -0.0031(10) 0.0077(11) -0.0075(11)
C22 0.0536(15) 0.0494(14) 0.0564(17) 0.0012(12) 0.0065(12) -0.0046(12)
C23 0.0641(17) 0.0515(15) 0.071(2) 0.0029(14) -0.0014(15) 0.0035(14)
C24 0.091(2) 0.0621(17) 0.0539(18) 0.0131(14) -0.0033(16) -0.0075(17)
C25 0.087(2) 0.0713(18) 0.0411(16) 0.0071(14) 0.0109(14) -0.0173(17)
C26 0.0928(19) 0.104(2) 0.0552(18) -0.0042(16) 0.0450(16) -0.0068(16)
C27 0.100(2) 0.146(3) 0.146(4) -0.004(3) 0.073(3) -0.037(2)
C28 0.107(2) 0.155(5) 0.191(7) 0.021(6) 0.043(5) -0.041(3)
C28A 0.107(2) 0.155(5) 0.191(7) 0.021(6) 0.043(5) -0.041(3)

loop_
_atom_type_symbol
_atom_type_description
_atom_type_scat_dispersion_real
_atom_type_scat_dispersion_imag
_atom_type_scat_source
C C 0.0033 0.0016 'International Tables Vol C Tables 4.2.6.8 and 6.1.1.4'
H H 0.0000 0.0000 'International Tables Vol C Tables 4.2.6.8 and 6.1.1.4'
F F 0.0171 0.0103 'International Tables Vol C Tables 4.2.6.8 and 6.1.1.4'
N N 0.0061 0.0033 'International Tables Vol C Tables 4.2.6.8 and 6.1.1.4'
O O 0.0106 0.0060 'International Tables Vol C Tables 4.2.6.8 and 6.1.1.4'
S S 0.1246 0.1234 'International Tables Vol C Tables 4.2.6.8 and 6.1.1.4'

loop_
_geom_angle_atom_site_label_1
_geom_angle_atom_site_label_2
_geom_angle_atom_site_label_3
_geom_angle
O2 S1 O1 119.80(10)
O2 S1 N1 107.67(10)
O1 S1 N1 103.03(10)
O2 S1 C6 109.71(11)
O1 S1 C6 108.87(11)
N1 S1 C6 106.89(10)
C8 N1 S1 125.94(16)
C8 N1 H1 117.0
S1 N1 H1 117.0
C19 N2 C20 110.67(19)
C19 N2 C26 123.3(2)
C20 N2 C26 125.8(2)
C2 C1 C6 119.5(2)
C2 C1 H1A 120.3
C6 C1 H1A 120.3
C1 C2 C3 121.3(2)
C1 C2 H2 119.3
C3 C2 H2 119.3
C4 C3 C2 118.1(2)
C4 C3 C7 120.6(2)
C2 C3 C7 121.3(2)
C5 C4 C3 121.7(2)
C5 C4 H4 119.2
C3 C4 H4 119.2
C4 C5 C6 119.3(2)
C4 C5 H5 120.3
C6 C5 H5 120.3
C5 C6 C1 120.1(2)
C5 C6 S1 119.41(18)
C1 C6 S1 120.48(18)
C3 C7 H7A 109.5
C3 C7 H7B 109.5
H7A C7 H7B 109.5
C3 C7 H7C 109.5
H7A C7 H7C 109.5
H7B C7 H7C 109.5
O3 C8 N1 124.2(2)
O3 C8 C9 122.9(2)
N1 C8 C9 112.68(19)
C18 C9 C10 125.7(2)
C18 C9 C8 123.13(19)
C10 C9 C8 111.17(19)
C11 C10 C9 171.2(2)
C10 C11 C12 178.7(3)
C13 C12 C17 119.1(2)
C13 C12 C11 120.0(2)
C17 C12 C11 120.9(2)
C14 C13 C12 120.2(2)
C14 C13 H13 119.9
C12 C13 H13 119.9
C15 C14 C13 120.2(3)
C15 C14 H14 119.9
C13 C14 H14 119.9
C14 C15 C16 120.4(3)
C14 C15 H15 119.8
C16 C15 H15 119.8
C15 C16 C17 120.3(3)
C15 C16 H16 119.9
C17 C16 H16 119.9
C16 C17 C12 119.8(3)
C16 C17 H17 120.1
C12 C17 H17 120.1
C9 C18 C21 131.2(2)
C9 C18 C19 122.8(2)
C21 C18 C19 105.95(19)
O4 C19 N2 126.2(2)
O4 C19 C18 127.4(2)
N2 C19 C18 106.4(2)
C25 C20 C21 122.2(2)
C25 C20 N2 128.5(2)
C21 C20 N2 109.3(2)
C22 C21 C20 119.6(2)
C22 C21 C18 132.7(2)
C20 C21 C18 107.6(2)
C23 C22 C21 117.0(3)
C23 C22 H22 121.5
C21 C22 H22 121.5
F1 C23 C24 118.5(3)
F1 C23 C22 118.1(3)
C24 C23 C22 123.4(3)
C23 C24 C25 120.0(3)
C23 C24 H24 120.0
C25 C24 H24 120.0
C24 C25 C20 117.7(3)
C24 C25 H25 121.1
C20 C25 H25 121.1
N2 C26 C27 112.5(3)
N2 C26 H26A 109.1
C27 C26 H26A 109.1
N2 C26 H26B 109.1
C27 C26 H26B 109.1
H26A C26 H26B 107.8
C28A C27 C28 72.0(8)
C28A C27 C26 153.6(10)
C28 C27 C26 128.9(7)
C28A C27 H27 47.2
C28 C27 H27 115.6
C26 C27 H27 115.6
C28A C27 H27A 103.2
C28 C27 H27A 45.8
C26 C27 H27A 103.2
H27 C27 H27A 122.9
C27 C28 H28A 120.0
C27 C28 H28B 120.0
H28A C28 H28B 120.0
C27 C28A H28C 120.0
C27 C28A H28D 120.0
H28C C28A H28D 120.0

loop_
_geom_bond_atom_site_label_1
_geom_bond_atom_site_label_2
_geom_bond_distance
S1 O2 1.4204(17)
S1 O1 1.4315(16)
S1 N1 1.6566(18)
S1 C6 1.751(2)
F1 C23 1.351(3)
O3 C8 1.202(3)
O4 C19 1.217(3)
N1 C8 1.378(3)
N1 H1 0.8600
N2 C19 1.371(3)
N2 C20 1.407(3)
N2 C26 1.458(3)
C1 C2 1.374(4)
C1 C6 1.386(3)
C1 H1A 0.9300
C2 C3 1.385(3)
C2 H2 0.9300
C3 C4 1.378(4)
C3 C7 1.508(3)
C4 C5 1.376(3)
C4 H4 0.9300
C5 C6 1.379(3)
C5 H5 0.9300
C7 H7A 0.9600
C7 H7B 0.9600
C7 H7C 0.9600
C8 C9 1.514(3)
C9 C18 1.343(3)
C9 C10 1.420(3)
C10 C11 1.196(3)
C11 C12 1.432(3)
C12 C13 1.383(3)
C12 C17 1.391(3)
C13 C14 1.373(3)
C13 H13 0.9300
C14 C15 1.362(4)
C14 H14 0.9300
C15 C16 1.368(4)
C15 H15 0.9300
C16 C17 1.375(4)
C16 H16 0.9300
C17 H17 0.9300
C18 C21 1.452(3)
C18 C19 1.495(3)
C20 C25 1.383(4)
C20 C21 1.392(3)
C21 C22 1.390(3)
C22 C23 1.382(4)
C22 H22 0.9300
C23 C24 1.366(4)
C24 C25 1.380(4)
C24 H24 0.9300
C25 H25 0.9300
C26 C27 1.477(5)
C26 H26A 0.9700
C26 H26B 0.9700
C27 C28A 1.133(11)
C27 C28 1.164(8)
C27 H27 0.9300
C27 H27A 0.9300
C28 H28A 0.9300
C28 H28B 0.9300
C28A H28C 0.9300
C28A H28D 0.9300
